data_1533471
loop_
_publ_author_name
'Animitsa, I.'
'Neiman, A.'
'Kochetova, N.'
'Melekh, B.'
'Sharafutdinov, A.'

_publ_section_title
;
 Proton and oxygen-ion conductivity of Ba4 Ca2 Nb2 O11
;
_journal_name_full 'Solid State Ionics'
_journal_page_first 63
_journal_page_last 71
_journal_volume 162
_journal_year 2003
_chemical_formula_sum 'Ba3.81 Ca2.29 H3.48 Nb2 O12.74'
_chemical_name_systematic 'Ba3.81 Ca2.29 (Nb2 O11) (H2 O)1.74'
_space_group_IT_number 12
_symmetry_space_group_name_Hall '-C 2y'
_symmetry_space_group_name_H-M 'C 1 2/m 1'
_cell_angle_alpha 90
_cell_angle_beta 44.215
_cell_angle_gamma 90
_cell_formula_units_Z 1
_cell_length_a 8.5368
_cell_length_b 8.5579
_cell_length_c 6.0557
_cell_volume 308.517
_citation_journal_id_ASTM SSIOD3
_cod_data_source_file Animitsa_SSIOD3_2003_924.cif
_cod_data_source_block H3.48Ba3.81Ca2.29Nb2O12.74
_cod_original_cell_volume 308.5171
_cod_original_formula_sum 'H3.48 Ba3.81 Ca2.29 Nb2 O12.74'
_cod_database_code 1533471

loop_
_symmetry_equiv_pos_as_xyz
x,y,z
-x,y,-z
-x,-y,-z
x,-y,z
x+1/2,y+1/2,z
-x+1/2,y+1/2,-z
-x+1/2,-y+1/2,-z
x+1/2,-y+1/2,z

loop_
_atom_site_label
_atom_site_type_symbol
_atom_site_fract_x
_atom_site_fract_y
_atom_site_fract_z
_atom_site_occupancy
_atom_site_U_iso_or_equiv
Nb1 Nb+4 0 0 0 1 0.0
O1 O-2 0.21 0 0.07 1.028 0.0
O2 O-2 0 0.246 0 1.003 0.0
Ba1 Ba+2 0 0.246 0.5 0.953 0.0
O3 O-2 0.25 0 0.5 1.155 0.0
Ca1 Ca+2 0.5 0 0 1.145 0.0
